data_1560252
loop_
_publ_author_name
'A.V. Knyazev'
'M.E. Komshina'
'E.V. Baranov'
'I.A. Savushkin'
'O.V. Nipruk'
'A.Yu. Lukoyanov'

_publ_section_title
;
 Structural study of dehydration mechanisms of NH4Th(NO3)5.9H2O
;
_journal_name_full 'Journal of Solid State Chemistry'
_journal_page_first 1
_journal_page_last 5
_journal_paper_doi 10.1016/j.jssc.2017.08.021
_journal_volume 256
_journal_year 2017
_chemical_formula_sum 'H14 N6 O20 Th'
_chemical_formula_weight 650.21
_chemical_name_common
;
NH4Th(NO3)5 . 5H2O
;
_space_group_crystal_system orthorhombic
_space_group_IT_number 19
_space_group_name_Hall 'P 2ac 2ab'
_space_group_name_H-M_alt 'P 21 21 21'
_atom_sites_solution_hydrogens difmap
_atom_sites_solution_primary dual
_atom_sites_solution_secondary difmap
_cell_angle_alpha 90
_cell_angle_beta 90
_cell_angle_gamma 90
_cell_formula_units_Z 4
_cell_length_a 8.7039(4)
_cell_length_b 11.9985(6)
_cell_length_c 16.3531(8)
_cell_measurement_reflns_used 9552
_cell_measurement_temperature 100(2)
_cell_measurement_theta_max 42.12
_cell_measurement_theta_min 3.01
_cell_volume 1707.82(14)
_computing_cell_refinement 'CrysAlisPro 1.171.38.41 (Rigaku OD, 2015)'
_computing_data_collection 'CrysAlisPro 1.171.38.41 (Rigaku OD, 2015)'
_computing_data_reduction 'CrysAlisPro 1.171.38.41 (Rigaku OD, 2015)'
_computing_molecular_graphics 'Bruker SHELXTL'
_computing_publication_material 'Bruker SHELXTL'
_computing_structure_refinement 'SHELXL-2016/6 (Sheldrick, 2016)'
_computing_structure_solution 'SHELXT 2014/5 (Sheldrick, 2014)'
_diffrn_ambient_temperature 100(2)
_diffrn_measured_fraction_theta_full 0.995
_diffrn_measured_fraction_theta_max 0.998
_diffrn_measurement_device_type 'Xcalibur, Sapphire3, Gemini'
_diffrn_measurement_method '\w scans'
_diffrn_radiation_type MoK\a
_diffrn_radiation_wavelength 0.71073
_diffrn_reflns_av_R_equivalents 0.0456
_diffrn_reflns_av_unetI/netI 0.0365
_diffrn_reflns_Laue_measured_fraction_full 0.995
_diffrn_reflns_Laue_measured_fraction_max 0.998
_diffrn_reflns_limit_h_max 14
_diffrn_reflns_limit_h_min -14
_diffrn_reflns_limit_k_max 19
_diffrn_reflns_limit_k_min -19
_diffrn_reflns_limit_l_max 27
_diffrn_reflns_limit_l_min -27
_diffrn_reflns_number 33832
_diffrn_reflns_point_group_measured_fraction_full 0.997
_diffrn_reflns_point_group_measured_fraction_max 0.999
_diffrn_reflns_theta_full 25.242
_diffrn_reflns_theta_max 35.998
_diffrn_reflns_theta_min 2.491
_diffrn_source 'fine-focus sealed X-ray tube'
_exptl_absorpt_coefficient_mu 8.848
_exptl_absorpt_correction_T_max 0.3418
_exptl_absorpt_correction_T_min 0.1200
_exptl_absorpt_correction_type multi-scan
_exptl_absorpt_process_details
;
        CrysAlisPro 1.171.38.41 (Rigaku Oxford Diffraction, 2015)
Analytical numeric absorption correction using a multifaceted crystal
                        model based on expressions derived by R.C. Clark & J.S.
        (Clark, R. C. & Reid, J. S. (1995). Acta Cryst. A51, 887-897)
        Empirical absorption correction using spherical harmonics,
 implemented in SCALE3 ABSPACK scaling algorithm.
;
_exptl_crystal_colour colourless
_exptl_crystal_density_diffrn 2.529
_exptl_crystal_description plate
_exptl_crystal_F_000 1224
_exptl_crystal_size_max 0.450
_exptl_crystal_size_mid 0.080
_exptl_crystal_size_min 0.030
_refine_diff_density_max 3.852
_refine_diff_density_min -2.401
_refine_diff_density_rms 0.208
_refine_ls_abs_structure_details
;
 Refined as an inversion twin.
;
_refine_ls_abs_structure_Flack 0.485(14)
_refine_ls_extinction_coef .
_refine_ls_extinction_method none
_refine_ls_goodness_of_fit_ref 1.062
_refine_ls_hydrogen_treatment refxyz
_refine_ls_matrix_type full
_refine_ls_number_parameters 468
_refine_ls_number_reflns 8071
_refine_ls_number_restraints 280
_refine_ls_restrained_S_all 1.052
_refine_ls_R_factor_all 0.0268
_refine_ls_R_factor_gt 0.0259
_refine_ls_shift/su_max 0.000
_refine_ls_shift/su_mean 0.000
_refine_ls_structure_factor_coef Fsqd
_refine_ls_weighting_details 'w=1/[\s^2^(Fo^2^)+(0.0240P)^2^+2.9777P] where P=(Fo^2^+2Fc^2^)/3'
_refine_ls_weighting_scheme calc
_refine_ls_wR_factor_gt 0.0603
_refine_ls_wR_factor_ref 0.0607
_reflns_Friedel_coverage 0.798
_reflns_Friedel_fraction_full 1.000
_reflns_Friedel_fraction_max 1.000
_reflns_number_gt 7936
_reflns_number_total 8071
_reflns_threshold_expression 'I > 2\s(I)'
_cod_data_source_file JSSC-2017-256-1-1.cif
_cod_data_source_block kme5m_b
_cod_database_code 1560252
_shelx_space_group_comment
;
The symmetry employed for this shelxl refinement is uniquely defined
by the following loop, which should always be used as a source of
symmetry information in preference to the above space-group names.
They are only intended as comments.
;
_shelx_estimated_absorpt_t_min 0.109
_shelx_estimated_absorpt_t_max 0.777

loop_
_space_group_symop_operation_xyz
'x, y, z'
'-x+1/2, -y, z+1/2'
'-x, y+1/2, -z+1/2'
'x+1/2, -y+1/2, -z'

loop_
_atom_site_label
_atom_site_type_symbol
_atom_site_fract_x
_atom_site_fract_y
_atom_site_fract_z
_atom_site_U_iso_or_equiv
_atom_site_adp_type
_atom_site_occupancy
_atom_site_site_symmetry_order
_atom_site_calc_flag
_atom_site_refinement_flags_posn
_atom_site_refinement_flags_adp
_atom_site_refinement_flags_occupancy
_atom_site_disorder_assembly
_atom_site_disorder_group
Th1 Th -0.41121(2) -0.02667(2) -0.00520(2) 0.01015(4) Uani 1 1 d D . . . .
N1 N -0.4067(13) -0.0104(7) -0.1881(4) 0.0160(14) Uani 0.491(3) 1 d . U P A 1
N2 N -0.7334(10) -0.0293(17) -0.0722(4) 0.0143(13) Uani 0.491(3) 1 d . U P A 1
N3 N -0.6276(11) -0.0433(9) 0.1399(6) 0.016(2) Uani 0.491(3) 1 d . U P A 1
N4 N -0.2074(10) -0.0423(10) 0.1467(5) 0.0145(19) Uani 0.491(3) 1 d . U P A 1
N5 N -0.0795(12) -0.0307(15) -0.0600(4) 0.0123(13) Uani 0.491(3) 1 d . U P A 1
N1' N -0.4164(11) -0.0240(7) 0.1783(4) 0.0167(12) Uani 0.509(3) 1 d . U P A 2
N2' N -0.0808(11) -0.0235(15) 0.0517(4) 0.0119(12) Uani 0.509(3) 1 d . U P A 2
N3' N -0.1998(9) -0.0248(13) -0.1546(4) 0.0152(13) Uani 0.509(3) 1 d . U P A 2
N4' N -0.6157(9) -0.0237(12) -0.1558(5) 0.0168(14) Uani 0.509(3) 1 d . U P A 2
N5' N -0.7391(10) -0.0357(13) 0.0558(5) 0.0157(18) Uani 0.509(3) 1 d . U P A 2
O1 O -0.4136(13) -0.0052(7) -0.2623(4) 0.0230(15) Uani 0.491(3) 1 d . U P A 1
O2 O -0.4574(11) 0.0659(7) -0.1417(5) 0.0165(14) Uani 0.491(3) 1 d . U P A 1
O3 O -0.3475(12) -0.0948(8) -0.1521(6) 0.0172(16) Uani 0.491(3) 1 d . U P A 1
O4 O -0.8576(9) -0.0307(13) -0.1055(5) 0.0193(14) Uani 0.491(3) 1 d . U P A 1
O5 O -0.6404(14) -0.1126(9) -0.0813(7) 0.023(2) Uani 0.491(3) 1 d . U P A 1
O6 O -0.6871(8) 0.0485(6) -0.0283(5) 0.0141(13) Uani 0.491(3) 1 d . U P A 1
O7 O -0.7102(11) -0.0442(11) 0.1993(5) 0.030(3) Uani 0.491(3) 1 d . U P A 1
O8 O -0.5417(11) 0.0412(7) 0.1256(5) 0.0153(13) Uani 0.491(3) 1 d . U P A 1
O9 O -0.6150(11) -0.1230(8) 0.0902(6) 0.0188(18) Uani 0.491(3) 1 d . U P A 1
O10 O -0.1187(9) -0.0519(7) 0.2044(5) 0.0184(19) Uani 0.491(3) 1 d . U P A 1
O11 O -0.2113(9) 0.0455(6) 0.1024(4) 0.0136(13) Uani 0.491(3) 1 d . U P A 1
O12 O -0.2985(11) -0.1201(8) 0.1268(5) 0.0167(15) Uani 0.491(3) 1 d . U P A 1
O13 O 0.0530(9) -0.0318(12) -0.0859(4) 0.0187(14) Uani 0.491(3) 1 d . U P A 1
O14 O -0.1623(10) 0.0561(5) -0.0670(5) 0.0136(13) Uani 0.491(3) 1 d . U P A 1
O15 O -0.1370(9) -0.1137(6) -0.0237(6) 0.0145(13) Uani 0.491(3) 1 d . U P A 1
O1' O -0.4272(11) -0.0226(8) 0.2520(4) 0.0257(15) Uani 0.509(3) 1 d . U P A 2
O2' O -0.3577(11) -0.1046(7) 0.1380(5) 0.0179(15) Uani 0.509(3) 1 d . U P A 2
O3' O -0.4706(11) 0.0549(6) 0.1341(4) 0.0153(13) Uani 0.509(3) 1 d . U P A 2
O4' O 0.0504(9) -0.0257(11) 0.0750(4) 0.0183(13) Uani 0.509(3) 1 d . U P A 2
O5' O -0.1388(8) -0.1083(6) 0.0127(5) 0.0144(12) Uani 0.509(3) 1 d . U P A 2
O6' O -0.1714(10) 0.0561(6) 0.0633(4) 0.0145(13) Uani 0.509(3) 1 d . U P A 2
O7' O -0.1130(9) -0.0268(12) -0.2126(4) 0.0240(15) Uani 0.509(3) 1 d . U P A 2
O8' O -0.2075(10) 0.0580(6) -0.1064(5) 0.0180(15) Uani 0.509(3) 1 d . U P A 2
O9' O -0.2934(12) -0.1051(8) -0.1382(5) 0.0184(16) Uani 0.509(3) 1 d . U P A 2
O10' O -0.6987(9) -0.0216(12) -0.2159(4) 0.0245(16) Uani 0.509(3) 1 d . U P A 2
O11' O -0.5320(11) 0.0584(7) -0.1339(5) 0.0162(14) Uani 0.509(3) 1 d . U P A 2
O12' O -0.6094(12) -0.1098(8) -0.1096(6) 0.0186(16) Uani 0.509(3) 1 d . U P A 2
O13' O -0.8650(11) -0.0357(12) 0.0911(5) 0.0224(17) Uani 0.509(3) 1 d . U P A 2
O14' O -0.6888(8) 0.0469(5) 0.0159(5) 0.0166(12) Uani 0.509(3) 1 d . U P A 2
O15' O -0.6471(10) -0.1204(6) 0.0612(6) 0.0153(14) Uani 0.509(3) 1 d . U P A 2
O1S O -0.4010(4) -0.2342(3) -0.0114(3) 0.0197(6) Uani 1 1 d D . . . .
H1SA H -0.489(3) -0.276(5) 0.006(5) 0.080 Uiso 1 1 d D U . . .
H1SB H -0.319(3) -0.263(5) 0.022(3) 0.080 Uiso 1 1 d D U . . .
O2S O -0.4129(4) 0.1738(2) -0.0003(2) 0.0197(6) Uani 1 1 d D . . . .
H2SA H -0.3121(18) 0.194(2) -0.019(2) 0.080 Uiso 1 1 d D U . . .
H2SB H -0.437(4) 0.228(3) 0.041(2) 0.080 Uiso 1 1 d D U . . .
O3S O -0.4106(8) 0.2927(3) 0.1397(3) 0.0293(8) Uani 1 1 d D . . . .
H3SA H -0.440(5) 0.298(3) 0.1961(8) 0.080 Uiso 1 1 d D U . . .
H3SB H -0.396(11) 0.3685(13) 0.1230(17) 0.080 Uiso 1 1 d D U . . .
O4S O -0.4048(9) 0.3018(3) -0.1367(3) 0.0326(10) Uani 1 1 d D . . . .
H4SA H -0.473(3) 0.259(3) -0.103(2) 0.080 Uiso 1 1 d D U . . .
H4SB H -0.436(8) 0.3776(12) -0.129(5) 0.080 Uiso 1 1 d D U . . .
O5S O -0.8490(6) -0.2192(5) -0.2573(4) 0.0407(14) Uani 1 1 d D . . . .
H5SA H -0.891(8) -0.154(3) -0.232(2) 0.080 Uiso 1 1 d D U . . .
H5SB H -0.847(6) -0.202(4) -0.3146(6) 0.080 Uiso 1 1 d D U . . .
N1S N -0.3519(7) -0.2682(5) -0.2621(4) 0.0367(15) Uani 1 1 d D . . . .
H1NA H -0.4680(12) -0.265(6) -0.269(3) 0.080 Uiso 1 1 d D U . . .
H1NB H -0.320(7) -0.348(2) -0.249(4) 0.080 Uiso 1 1 d D U . . .
H1NC H -0.319(7) -0.217(5) -0.216(3) 0.080 Uiso 1 1 d D U . . .
H1ND H -0.300(4) -0.244(5) -0.3150(19) 0.080 Uiso 1 1 d D U . . .

loop_
_atom_site_aniso_label
_atom_site_aniso_U_11
_atom_site_aniso_U_22
_atom_site_aniso_U_33
_atom_site_aniso_U_23
_atom_site_aniso_U_13
_atom_site_aniso_U_12
Th1 0.01183(5) 0.00709(5) 0.01152(5) 0.00078(4) -0.00065(5) 0.00023(4)
N1 0.021(3) 0.015(3) 0.012(2) -0.001(2) -0.005(3) -0.001(3)
N2 0.017(3) 0.014(3) 0.012(2) 0.003(3) -0.003(2) 0.003(3)
N3 0.014(3) 0.017(4) 0.017(3) 0.006(3) 0.002(2) 0.001(3)
N4 0.013(3) 0.021(5) 0.009(2) -0.001(2) 0.000(2) 0.002(3)
N5 0.017(3) 0.009(3) 0.012(2) 0.002(3) -0.001(2) 0.001(3)
N1' 0.018(3) 0.018(3) 0.014(2) 0.006(2) -0.002(2) -0.004(4)
N2' 0.016(3) 0.009(3) 0.011(2) 0.000(3) 0.005(2) -0.002(3)
N3' 0.015(3) 0.020(3) 0.010(2) -0.002(3) -0.002(2) 0.003(3)
N4' 0.017(3) 0.018(3) 0.015(3) -0.002(3) 0.001(2) 0.003(3)
N5' 0.018(3) 0.007(4) 0.022(3) 0.001(3) 0.009(2) -0.001(3)
O1 0.029(3) 0.026(4) 0.014(2) -0.001(2) -0.002(3) -0.001(3)
O2 0.021(4) 0.014(3) 0.014(3) -0.001(2) -0.001(3) 0.004(3)
O3 0.019(4) 0.014(3) 0.018(3) -0.001(2) -0.006(3) 0.005(3)
O4 0.012(3) 0.025(3) 0.021(3) 0.000(4) -0.005(2) 0.003(3)
O5 0.023(4) 0.018(3) 0.029(4) -0.004(3) -0.003(3) 0.003(3)
O6 0.016(3) 0.015(3) 0.011(3) -0.002(2) -0.002(2) -0.003(2)
O7 0.022(4) 0.048(7) 0.018(3) 0.008(4) 0.005(3) -0.001(4)
O8 0.018(3) 0.014(3) 0.014(3) 0.001(2) 0.002(2) -0.002(3)
O9 0.018(4) 0.017(3) 0.021(3) 0.003(3) -0.006(3) -0.001(3)
O10 0.012(3) 0.032(4) 0.012(2) 0.004(2) -0.004(2) 0.006(2)
O11 0.014(3) 0.017(3) 0.010(2) 0.001(2) -0.001(2) -0.002(2)
O12 0.018(4) 0.015(3) 0.016(3) 0.005(2) -0.003(3) 0.003(3)
O13 0.014(3) 0.026(3) 0.017(3) 0.000(3) 0.003(2) 0.000(3)
O14 0.018(3) 0.009(3) 0.014(3) 0.0023(19) 0.000(2) -0.001(2)
O15 0.015(3) 0.011(3) 0.018(3) 0.004(3) 0.000(3) -0.002(2)
O1' 0.032(4) 0.032(3) 0.013(2) 0.004(3) 0.000(2) -0.006(4)
O2' 0.020(4) 0.016(3) 0.017(3) 0.006(2) -0.002(3) -0.001(3)
O3' 0.021(3) 0.014(3) 0.012(2) 0.0035(19) 0.001(2) 0.000(3)
O4' 0.017(3) 0.017(3) 0.020(3) -0.008(3) -0.001(2) 0.001(3)
O5' 0.013(3) 0.012(3) 0.018(3) -0.002(2) -0.003(3) 0.0021(19)
O6' 0.018(3) 0.011(3) 0.014(3) -0.0019(19) -0.003(2) 0.004(2)
O7' 0.022(4) 0.034(4) 0.016(3) -0.001(3) 0.000(2) 0.005(4)
O8' 0.020(3) 0.016(3) 0.018(3) -0.001(2) 0.002(3) 0.003(2)
O9' 0.023(4) 0.017(3) 0.015(3) -0.002(2) -0.004(3) -0.002(3)
O10' 0.023(4) 0.035(4) 0.016(3) -0.005(4) -0.007(2) 0.005(4)
O11' 0.015(3) 0.017(3) 0.016(3) 0.001(2) -0.003(3) -0.001(3)
O12' 0.018(4) 0.013(3) 0.025(4) 0.000(3) -0.009(3) -0.001(3)
O13' 0.023(3) 0.019(4) 0.025(3) -0.002(3) 0.012(3) -0.001(3)
O14' 0.014(3) 0.012(3) 0.024(3) 0.001(2) 0.000(2) -0.0010(19)
O15' 0.012(3) 0.007(2) 0.026(4) -0.002(3) 0.003(3) 0.000(2)
O1S 0.0152(13) 0.0090(11) 0.0348(18) 0.0022(11) -0.001(2) -0.0008(10)
O2S 0.0260(15) 0.0096(11) 0.0234(14) -0.0003(11) 0.002(3) 0.0008(10)
O3S 0.034(2) 0.0178(17) 0.036(2) -0.0087(14) 0.000(2) 0.006(2)
O4S 0.045(3) 0.0143(16) 0.039(2) 0.0073(14) 0.007(2) 0.004(2)
O5S 0.028(3) 0.041(3) 0.053(3) 0.029(3) -0.001(2) -0.002(2)
N1S 0.022(3) 0.028(3) 0.060(4) -0.028(3) -0.001(2) -0.002(2)

loop_
_atom_type_symbol
_atom_type_description
_atom_type_scat_dispersion_real
_atom_type_scat_dispersion_imag
_atom_type_scat_source
H H 0.0000 0.0000 'International Tables Vol C Tables 4.2.6.8 and 6.1.1.4'
N N 0.0061 0.0033 'International Tables Vol C Tables 4.2.6.8 and 6.1.1.4'
O O 0.0106 0.0060 'International Tables Vol C Tables 4.2.6.8 and 6.1.1.4'
Th Th -7.2400 8.8979 'International Tables Vol C Tables 4.2.6.8 and 6.1.1.4'

loop_
_geom_angle_atom_site_label_1
_geom_angle_atom_site_label_2
_geom_angle_atom_site_label_3
_geom_angle
_geom_angle_site_symmetry_1
_geom_angle_site_symmetry_3
O2S Th1 O1S 178.27(12) . .
O2S Th1 O2 65.7(2) . .
O1S Th1 O2 114.1(2) . .
O2S Th1 O3' 65.33(18) . .
O1S Th1 O3' 115.45(19) . .
O2S Th1 O8 69.6(2) . .
O1S Th1 O8 111.6(2) . .
O2 Th1 O8 121.9(3) . .
O2S Th1 O2' 109.6(2) . .
O1S Th1 O2' 70.5(2) . .
O3' Th1 O2' 50.0(3) . .
O2S Th1 O11' 68.1(2) . .
O1S Th1 O11' 112.2(2) . .
O3' Th1 O11' 120.0(3) . .
O2' Th1 O11' 165.7(3) . .
O2S Th1 O5 114.4(3) . .
O1S Th1 O5 66.8(3) . .
O2 Th1 O5 67.9(3) . .
O8 Th1 O5 100.9(3) . .
O2S Th1 O6' 66.68(17) . .
O1S Th1 O6' 112.02(17) . .
O3' Th1 O6' 67.9(3) . .
O2' Th1 O6' 66.1(3) . .
O11' Th1 O6' 122.5(3) . .
O2S Th1 O15' 114.63(19) . .
O1S Th1 O15' 67.05(19) . .
O3' Th1 O15' 68.1(3) . .
O2' Th1 O15' 66.5(3) . .
O11' Th1 O15' 101.1(3) . .
O6' Th1 O15' 129.2(3) . .
O2S Th1 O5' 112.41(18) . .
O1S Th1 O5' 65.99(17) . .
O3' Th1 O5' 103.4(3) . .
O2' Th1 O5' 65.9(3) . .
O11' Th1 O5' 128.3(3) . .
O6' Th1 O5' 49.5(2) . .
O15' Th1 O5' 121.2(3) . .
O2S Th1 O9' 113.2(2) . .
O1S Th1 O9' 65.7(2) . .
O3' Th1 O9' 168.4(3) . .
O2' Th1 O9' 124.4(3) . .
O11' Th1 O9' 67.4(3) . .
O6' Th1 O9' 100.7(3) . .
O15' Th1 O9' 120.8(3) . .
O5' Th1 O9' 66.0(3) . .
O1 N1 O2 122.9(9) . .
O1 N1 O3 121.2(9) . .
O2 N1 O3 115.9(8) . .
O1 N1 Th1 176.3(9) . .
O2 N1 Th1 56.3(4) . .
O3 N1 Th1 59.7(5) . .
O4 N2 O6 124.0(15) . .
O4 N2 O5 119.7(16) . .
O6 N2 O5 116.3(9) . .
O4 N2 Th1 174.6(6) . .
O6 N2 Th1 58.7(5) . .
O5 N2 Th1 57.9(6) . .
O7 N3 O9 124.3(11) . .
O7 N3 O8 120.1(11) . .
O9 N3 O8 115.5(9) . .
O7 N3 Th1 176.2(9) . .
O9 N3 Th1 59.4(5) . .
O8 N3 Th1 56.2(5) . .
O10 N4 O12 121.5(10) . .
O10 N4 O11 122.0(10) . .
O12 N4 O11 116.4(8) . .
O13 N5 O15 121.8(15) . .
O13 N5 O14 120.6(14) . .
O15 N5 O14 117.6(9) . .
O13 N5 Th1 177.1(6) . .
O15 N5 Th1 59.6(5) . .
O14 N5 Th1 58.1(5) . .
O1' N1' O2' 123.8(9) . .
O1' N1' O3' 121.5(9) . .
O2' N1' O3' 114.6(7) . .
O1' N1' Th1 176.4(8) . .
O2' N1' Th1 58.0(4) . .
O3' N1' Th1 56.6(4) . .
O4' N2' O6' 124.5(14) . .
O4' N2' O5' 120.3(14) . .
O6' N2' O5' 115.1(9) . .
O4' N2' Th1 177.9(13) . .
O6' N2' Th1 57.1(5) . .
O5' N2' Th1 58.0(5) . .
O7' N3' O8' 122.2(13) . .
O7' N3' O9' 122.8(13) . .
O8' N3' O9' 115.0(8) . .
O10' N4' O11' 123.3(13) . .
O10' N4' O12' 121.2(13) . .
O11' N4' O12' 115.6(8) . .
O10' N4' Th1 179.3(10) . .
O11' N4' Th1 56.4(5) . .
O12' N4' Th1 59.1(5) . .
O13' N5' O14' 123.1(14) . .
O13' N5' O15' 120.9(13) . .
O14' N5' O15' 115.9(8) . .
O13' N5' Th1 171.2(8) . .
O14' N5' Th1 58.3(5) . .
O15' N5' Th1 57.9(5) . .
O10 O1 N1 127.8(10) 2_454 .
N1 O2 Th1 99.0(5) . .
N1 O3 Th1 95.2(6) . .
O13 O4 N2 131.0(10) 1_455 .
N2 O5 Th1 96.8(8) . .
N2 O6 Th1 97.0(6) . .
N3 O8 Th1 99.2(6) . .
N3 O9 Th1 96.2(6) . .
O1 O10 N4 125.4(11) 2_455 .
N4 O11 Th1 97.2(6) . .
N4 O12 Th1 97.5(6) . .
O4 O13 N5 177.4(18) 1_655 .
N5 O14 Th1 97.2(6) . .
N5 O15 Th1 95.8(7) . .
O7' O1' N1' 128.4(12) 2_455 .
N1' O2' Th1 97.0(5) . .
N1' O3' Th1 98.4(5) . .
O13' O4' N2' 173(3) 1_655 .
N2' O5' Th1 96.6(7) . .
N2' O6' Th1 98.7(6) . .
O1' O7' N3' 137.1(17) 2_454 .
N3' O8' Th1 97.1(6) . .
N3' O9' Th1 98.9(6) . .
N4' O11' Th1 99.1(6) . .
N4' O12' Th1 96.1(6) . .
O4' O13' N5' 132.0(12) 1_455 .
N5' O14' Th1 97.1(6) . .
N5' O15' Th1 96.9(6) . .
Th1 O1S H1SA 119(4) . .
Th1 O1S H1SB 111(4) . .
H1SA O1S H1SB 104.5(2) . .
Th1 O2S H2SA 103.5(17) . .
Th1 O2S H2SB 135(3) . .
H2SA O2S H2SB 104.5(2) . .
H3SA O3S H3SB 104.5(2) . .
H4SA O4S H4SB 104.5(2) . .
H5SA O5S H5SB 104.5(2) . .
H1NA N1S H1NB 109.5(7) . .
H1NA N1S H1NC 109.6(7) . .
H1NB N1S H1NC 109.4(7) . .
H1NA N1S H1ND 109.6(7) . .
H1NB N1S H1ND 109.3(7) . .
H1NC N1S H1ND 109.4(7) . .

loop_
_geom_bond_atom_site_label_1
_geom_bond_atom_site_label_2
_geom_bond_distance
_geom_bond_site_symmetry_2
Th1 O2S 2.407(3) .
Th1 O1S 2.493(3) .
Th1 O2 2.525(8) .
Th1 O3' 2.532(7) .
Th1 O8 2.555(8) .
Th1 O2' 2.565(8) .
Th1 O11' 2.565(8) .
Th1 O5 2.568(12) .
Th1 O6' 2.568(8) .
Th1 O15' 2.581(8) .
Th1 O5' 2.582(7) .
Th1 O9' 2.583(9) .
N1 O1 1.217(10) .
N1 O2 1.268(11) .
N1 O3 1.280(12) .
N2 O4 1.210(11) .
N2 O6 1.245(17) .
N2 O5 1.295(19) .
N3 O7 1.208(12) .
N3 O9 1.260(14) .
N3 O8 1.282(13) .
N4 O10 1.225(11) .
N4 O12 1.267(14) .
N4 O11 1.278(12) .
N5 O13 1.228(13) .
N5 O15 1.263(16) .
N5 O14 1.272(17) .
N1' O1' 1.209(9) .
N1' O2' 1.276(13) .
N1' O3' 1.281(11) .
N2' O4' 1.204(12) .
N2' O6' 1.253(17) .
N2' O5' 1.304(16) .
N3' O7' 1.213(10) .
N3' O8' 1.270(14) .
N3' O9' 1.289(16) .
N4' O10' 1.219(10) .
N4' O11' 1.276(15) .
N4' O12' 1.282(15) .
N5' O13' 1.239(12) .
N5' O14' 1.265(14) .
N5' O15' 1.297(16) .
O1 O10 0.919(11) 2_454
O4 O13 0.842(10) 1_455
O1' O7' 0.900(14) 2_455
O4' O13' 0.791(11) 1_655
O1S H1SA 0.9580(14) .
O1S H1SB 0.9580(14) .
O2S H2SA 0.9580(14) .
O2S H2SB 0.9580(14) .
O3S H3SA 0.9580(14) .
O3S H3SB 0.9581(14) .
O4S H4SA 0.9580(14) .
O4S H4SB 0.9580(14) .
O5S H5SA 0.9580(14) .
O5S H5SB 0.9580(14) .
N1S H1NA 1.018(7) .
N1S H1NB 1.020(7) .
N1S H1NC 1.019(7) .
N1S H1ND 1.019(7) .
